data_4301001
loop_
_publ_author_name
'Zhong-Hai Ni'
'Hui-Zhong Kou'
'Yi-Hua Zhao'
'Lei Zheng'
'Ru-Ji Wang'
'Ai-Li Cui'
'Osamu Sato'

_publ_section_title
;

[Fe(bpb)(CN)2]- as a Versatile Building Block for the Design of Novel

Low-Dimensional Heterobimetallic Systems: Synthesis, Crystal Structures,

and Magnetic Properties of Cyano-Bridged FeIII-NiII Complexes [(bpb)2-=

1,2-Bis(pyridine-2-carboxamido)benzenate]

;
_journal_name_full 'Inorganic Chemistry'
_journal_page_first 2050
_journal_page_last 2059
_journal_paper_doi 10.1021/ic0489903
_journal_volume 44
_journal_year 2005
_chemical_formula_sum 'C50 H52 Fe2 N18 Ni O5'
_chemical_formula_weight 1155.51
_chemical_name_systematic
; 

 ? 

;
_space_group_IT_number 15
_symmetry_cell_setting monoclinic
_symmetry_space_group_name_Hall '-C 2yc'
_symmetry_space_group_name_H-M 'C 1 2/c 1'
_atom_sites_solution_hydrogens geom
_atom_sites_solution_primary direct
_atom_sites_solution_secondary difmap
_audit_creation_method SHELXL-97
_cell_angle_alpha 90.00
_cell_angle_beta 110.037(18)
_cell_angle_gamma 90.00
_cell_formula_units_Z 4
_cell_length_a 31.208(7)
_cell_length_b 13.545(4)
_cell_length_c 13.043(4)
_cell_measurement_reflns_used 25
_cell_measurement_temperature 293(2)
_cell_measurement_theta_max 11.4
_cell_measurement_theta_min 5.9
_cell_volume 5180(3)
_computing_cell_refinement 'XSCANS (Bruker, 1997)'
_computing_data_collection 'XSCANS (Bruker, 1997)'
_computing_data_reduction 'XSCANS (Bruker, 1997)'
_computing_molecular_graphics 'SHELXTL (Sheldrick, 1995)'
_computing_publication_material 'SHELXTL (Sheldrick, 1995)'
_computing_structure_refinement 'SHELXTL (Sheldrick, 1995)'
_computing_structure_solution 'SHELXTL (Sheldrick, 1995)'
_diffrn_ambient_temperature 293(2)
_diffrn_measured_fraction_theta_full 0.974
_diffrn_measured_fraction_theta_max 0.974
_diffrn_measurement_device_type 'Bruker P4'
_diffrn_measurement_method /w-scan
_diffrn_radiation_monochromator graphite
_diffrn_radiation_source 'fine-focus sealed tube'
_diffrn_radiation_type MoK\a
_diffrn_radiation_wavelength 0.71073
_diffrn_reflns_av_R_equivalents 0.0772
_diffrn_reflns_av_sigmaI/netI 0.0698
_diffrn_reflns_limit_h_max 37
_diffrn_reflns_limit_h_min -1
_diffrn_reflns_limit_k_max 1
_diffrn_reflns_limit_k_min -16
_diffrn_reflns_limit_l_max 14
_diffrn_reflns_limit_l_min -15
_diffrn_reflns_number 5334
_diffrn_reflns_theta_full 25.29
_diffrn_reflns_theta_max 25.29
_diffrn_reflns_theta_min 2.17
_diffrn_standards_decay_% 0
_diffrn_standards_interval_count 100
_diffrn_standards_number 3
_exptl_absorpt_coefficient_mu 0.979
_exptl_absorpt_correction_T_max 0.808
_exptl_absorpt_correction_T_min 0.746
_exptl_absorpt_correction_type psi-scan
_exptl_absorpt_process_details 'North, et. al., 1968'
_exptl_crystal_colour brown
_exptl_crystal_density_diffrn 1.482
_exptl_crystal_density_method 'not measured'
_exptl_crystal_description block
_exptl_crystal_F_000 2392
_exptl_crystal_size_max 0.3
_exptl_crystal_size_mid 0.25
_exptl_crystal_size_min 0.20
_refine_diff_density_max 1.804
_refine_diff_density_min -1.149
_refine_diff_density_rms 0.119
_refine_ls_extinction_method none
_refine_ls_goodness_of_fit_ref 1.091
_refine_ls_hydrogen_treatment mixed
_refine_ls_matrix_type full
_refine_ls_number_parameters 349
_refine_ls_number_reflns 4612
_refine_ls_number_restraints 0
_refine_ls_restrained_S_all 1.091
_refine_ls_R_factor_all 0.1278
_refine_ls_R_factor_gt 0.0897
_refine_ls_shift/su_max 0.007
_refine_ls_shift/su_mean 0.001
_refine_ls_structure_factor_coef Fsqd
_refine_ls_weighting_details 'calc w=1/[\s^2^(Fo^2^)+(0.1000P)^2^+30.0000P] where P=(Fo^2^+2Fc^2^)/3'
_refine_ls_weighting_scheme calc
_refine_ls_wR_factor_gt 0.2203
_refine_ls_wR_factor_ref 0.2455
_reflns_number_gt 2878
_reflns_number_total 4612
_reflns_threshold_expression >2sigma(I)
_cod_data_source_file ic0489903si20041029_042434_1.cif
_cod_data_source_block 1
_cod_depositor_comments
;
The following automatic conversions were performed:
'_symmetry_cell_setting' value 'Monoclinic' changed to 'monoclinic'
according to '/home/saulius/struct/CIF-dictionaries/cif_core.dic'
dictionary named 'cif_core.dic' version 2.4.1 from
2010-06-29.

'_exptl_absorpt_correction_type' value 'psi scan' changed to
'psi-scan' according to
'/home/saulius/struct/CIF-dictionaries/cif_core.dic' dictionary named
'cif_core.dic' version 2.4.1 from 2010-06-29.

Automatic conversion script
Id: cif_fix_enum 1527 2010-12-29 10:47:43Z saulius 
;
_cod_original_cell_volume 5180(2)
_cod_original_formula_sum 'C50 H52 Fe2 N18 Ni1 O5'
_cod_database_code 4301001

loop_
_symmetry_equiv_pos_as_xyz
'x, y, z'
'-x, y, -z+1/2'
'x+1/2, y+1/2, z'
'-x+1/2, y+1/2, -z+1/2'
'-x, -y, -z'
'x, -y, z-1/2'
'-x+1/2, -y+1/2, -z'
'x+1/2, -y+1/2, z-1/2'

loop_
_atom_site_label
_atom_site_type_symbol
_atom_site_fract_x
_atom_site_fract_y
_atom_site_fract_z
_atom_site_U_iso_or_equiv
_atom_site_adp_type
_atom_site_occupancy
_atom_site_symmetry_multiplicity
_atom_site_calc_flag
_atom_site_refinement_flags
_atom_site_disorder_assembly
_atom_site_disorder_group
Ni Ni 0.2500 0.2500 0.5000 0.0469(4) Uani 1 2 d S . .
Fe Fe 0.09744(3) 0.17591(8) 0.20480(8) 0.0508(4) Uani 1 1 d . . .
C7 C 0.1115(3) 0.3693(7) 0.1476(8) 0.070(2) Uani 1 1 d . . .
N3 N 0.12220(17) 0.0887(5) 0.1270(5) 0.0516(15) Uani 1 1 d . . .
N4 N 0.11904(19) 0.2742(5) 0.1317(5) 0.0531(15) Uani 1 1 d . . .
C4 C 0.1421(2) 0.2376(6) 0.0647(6) 0.0554(19) Uani 1 1 d . . .
N5 N 0.0788(2) 0.2950(5) 0.2720(5) 0.0605(17) Uani 1 1 d . . .
N6 N 0.08065(18) 0.0516(5) 0.2616(5) 0.0546(15) Uani 1 1 d . . .
N2 N 0.1903(2) 0.1848(5) 0.3941(5) 0.0578(16) Uani 1 1 d . . .
N9 N 0.2960(2) 0.1557(6) 0.3289(6) 0.070(2) Uani 1 1 d . . .
N7 N 0.2351(2) 0.1890(5) 0.6288(5) 0.0570(16) Uani 1 1 d . . .
H7 H 0.2068 0.1616 0.6015 0.068 Uiso 1 1 calc R . .
C9 C 0.0587(2) 0.0368(7) 0.3307(6) 0.067(2) Uani 1 1 d . . .
H9A H 0.0499 0.0911 0.3624 0.080 Uiso 1 1 calc R . .
N8 N 0.28812(19) 0.1240(5) 0.5059(5) 0.0578(16) Uani 1 1 d . . .
H8A H 0.3179 0.1399 0.5408 0.069 Uiso 1 1 calc R . .
c1 C 0.0361(2) 0.1778(6) 0.0948(6) 0.0558(19) Uani 1 1 d . . .
C3 C 0.1445(2) 0.1343(6) 0.0634(6) 0.0543(19) Uani 1 1 d . . .
c2 C 0.1548(2) 0.1772(5) 0.3286(6) 0.0503(17) Uani 1 1 d . . .
N1 N 0.0005(2) 0.1790(7) 0.0321(6) 0.083(2) Uani 1 1 d . . .
C10 C 0.1674(2) 0.0894(7) 0.0014(7) 0.064(2) Uani 1 1 d . . .
H10A H 0.1689 0.0209 -0.0013 0.077 Uiso 1 1 calc R . .
C5 C 0.1629(3) 0.2955(7) 0.0058(7) 0.069(2) Uani 1 1 d . . .
H5A H 0.1610 0.3640 0.0052 0.083 Uiso 1 1 calc R . .
C11 C 0.1867(3) 0.2462(8) -0.0517(8) 0.080(3) Uani 1 1 d . . .
H11A H 0.2021 0.2829 -0.0884 0.096 Uiso 1 1 calc R . .
C8 C 0.0940(2) -0.0292(6) 0.2169(7) 0.061(2) Uani 1 1 d . . .
C6 C 0.0895(3) 0.3795(7) 0.2321(7) 0.068(2) Uani 1 1 d . . .
O1 O 0.1215(3) 0.4414(5) 0.1037(6) 0.096(2) Uani 1 1 d . . .
O2 O 0.1391(2) -0.0751(5) 0.1102(6) 0.092(2) Uani 1 1 d . . .
C20 C 0.1208(3) -0.0092(7) 0.1442(7) 0.064(2) Uani 1 1 d . . .
C24 C 0.2657(3) 0.2374(8) 0.2882(7) 0.074(3) Uani 1 1 d . . .
H24A H 0.2351 0.2120 0.2536 0.089 Uiso 1 1 calc R . .
H24B H 0.2744 0.2706 0.2323 0.089 Uiso 1 1 calc R . .
C21 C 0.2676(3) 0.1097(7) 0.6704(7) 0.071(2) Uani 1 1 d . . .
H21A H 0.2563 0.0646 0.7131 0.085 Uiso 1 1 calc R . .
H21B H 0.2964 0.1365 0.7175 0.085 Uiso 1 1 calc R . .
C19 C 0.0483(3) -0.0568(9) 0.3574(8) 0.079(3) Uani 1 1 d . . .
H19A H 0.0327 -0.0648 0.4062 0.095 Uiso 1 1 calc R . .
C17 C 0.0837(3) -0.1229(7) 0.2422(8) 0.076(3) Uani 1 1 d . . .
H17A H 0.0926 -0.1774 0.2109 0.092 Uiso 1 1 calc R . .
C23 C 0.2839(3) 0.0872(6) 0.3965(7) 0.067(2) Uani 1 1 d . . .
H23A H 0.3029 0.0291 0.4049 0.081 Uiso 1 1 calc R . .
H23B H 0.2525 0.0669 0.3596 0.081 Uiso 1 1 calc R . .
C22 C 0.2747(3) 0.0546(6) 0.5763(7) 0.066(2) Uani 1 1 d . . .
H22A H 0.2982 0.0050 0.6044 0.079 Uiso 1 1 calc R . .
H22B H 0.2466 0.0213 0.5340 0.079 Uiso 1 1 calc R . .
C16 C 0.0605(3) 0.3018(8) 0.3505(8) 0.083(3) Uani 1 1 d . . .
H16A H 0.0527 0.2438 0.3780 0.100 Uiso 1 1 calc R . .
C12 C 0.1879(3) 0.1462(8) -0.0558(7) 0.079(3) Uani 1 1 d . . .
H12A H 0.2029 0.1158 -0.0979 0.095 Uiso 1 1 calc R . .
C13 C 0.0830(4) 0.4697(8) 0.2720(10) 0.096(3) Uani 1 1 d . . .
H13A H 0.0910 0.5272 0.2440 0.115 Uiso 1 1 calc R . .
C25 C 0.3443(3) 0.1805(7) 0.3658(9) 0.085(3) Uani 1 1 d . . .
H25A H 0.3620 0.1221 0.3928 0.128 Uiso 1 1 calc R . .
H25B H 0.3507 0.2287 0.4231 0.128 Uiso 1 1 calc R . .
H25C H 0.3519 0.2070 0.3060 0.128 Uiso 1 1 calc R . .
C18 C 0.0607(3) -0.1361(8) 0.3125(9) 0.082(3) Uani 1 1 d . . .
H18A H 0.0536 -0.1993 0.3294 0.098 Uiso 1 1 calc R . .
C14 C 0.0646(4) 0.4746(11) 0.3536(11) 0.114(4) Uani 1 1 d . . .
H14A H 0.0603 0.5354 0.3818 0.137 Uiso 1 1 calc R . .
C15 C 0.0527(4) 0.3901(10) 0.3928(10) 0.105(4) Uani 1 1 d . . .
H15A H 0.0396 0.3919 0.4469 0.125 Uiso 1 1 calc R . .
O1W O -0.0173(16) 0.347(2) -0.1108(17) 0.31(2) Uani 0.50 1 d P . .
H101 H -0.0441 0.3221 -0.1066 0.050 Uiso 0.50 1 d P . .
H100 H -0.0200 0.3258 -0.1760 0.050 Uiso 0.50 1 d P . .

loop_
_atom_site_aniso_label
_atom_site_aniso_U_11
_atom_site_aniso_U_22
_atom_site_aniso_U_33
_atom_site_aniso_U_23
_atom_site_aniso_U_13
_atom_site_aniso_U_12
Ni 0.0310(6) 0.0570(8) 0.0538(8) -0.0009(6) 0.0158(5) -0.0035(6)
Fe 0.0299(5) 0.0676(7) 0.0570(6) -0.0015(5) 0.0175(4) -0.0049(5)
C7 0.055(5) 0.077(6) 0.083(6) 0.004(5) 0.030(5) -0.008(4)
N3 0.028(3) 0.066(4) 0.064(4) 0.000(3) 0.019(3) -0.006(3)
N4 0.036(3) 0.062(4) 0.065(4) -0.001(3) 0.022(3) -0.001(3)
C4 0.032(3) 0.070(5) 0.065(5) 0.006(4) 0.018(3) -0.010(3)
N5 0.040(3) 0.082(5) 0.065(4) -0.002(4) 0.024(3) 0.001(3)
N6 0.033(3) 0.071(4) 0.059(4) 0.002(3) 0.015(3) -0.010(3)
N2 0.040(3) 0.077(5) 0.058(4) -0.004(3) 0.018(3) -0.002(3)
N9 0.058(4) 0.084(5) 0.085(5) -0.013(4) 0.045(4) -0.006(4)
N7 0.038(3) 0.073(4) 0.062(4) 0.012(3) 0.019(3) 0.005(3)
C9 0.037(4) 0.100(7) 0.065(5) 0.006(5) 0.021(4) -0.009(4)
N8 0.032(3) 0.065(4) 0.077(4) -0.002(4) 0.019(3) -0.002(3)
C1 0.042(4) 0.070(5) 0.062(5) -0.005(4) 0.026(4) -0.002(4)
C3 0.027(3) 0.085(6) 0.050(4) 0.004(4) 0.013(3) 0.000(3)
C2 0.035(4) 0.058(4) 0.060(4) 0.001(4) 0.019(3) -0.002(3)
N1 0.040(4) 0.128(7) 0.074(5) -0.016(5) 0.011(4) 0.009(4)
C10 0.047(4) 0.078(6) 0.073(5) 0.011(5) 0.029(4) 0.012(4)
C5 0.064(5) 0.079(6) 0.076(6) 0.003(5) 0.039(5) -0.007(4)
C11 0.076(6) 0.093(7) 0.095(7) 0.016(6) 0.060(6) -0.006(5)
C8 0.035(4) 0.071(5) 0.075(5) 0.010(5) 0.015(4) 0.001(4)
C6 0.050(5) 0.081(6) 0.075(6) -0.003(5) 0.022(4) -0.003(4)
O1 0.108(6) 0.072(4) 0.125(6) 0.010(4) 0.063(5) -0.005(4)
O2 0.098(5) 0.073(4) 0.133(6) 0.002(4) 0.073(5) 0.015(4)
C20 0.043(4) 0.082(6) 0.074(5) 0.002(5) 0.028(4) -0.001(4)
C24 0.060(5) 0.110(8) 0.057(5) -0.006(5) 0.027(4) -0.005(5)
C21 0.055(5) 0.087(6) 0.075(5) 0.020(5) 0.028(4) -0.003(5)
C19 0.038(4) 0.117(8) 0.079(6) 0.025(6) 0.016(4) -0.012(5)
C17 0.052(5) 0.073(6) 0.102(7) 0.014(5) 0.024(5) -0.002(4)
C23 0.051(4) 0.072(6) 0.088(6) -0.018(5) 0.035(4) -0.004(4)
C22 0.047(4) 0.060(5) 0.093(6) 0.009(5) 0.028(4) 0.004(4)
C16 0.082(6) 0.096(7) 0.092(7) -0.011(6) 0.055(6) 0.004(6)
C12 0.067(6) 0.117(8) 0.069(6) 0.016(6) 0.044(5) 0.017(5)
C13 0.094(8) 0.080(7) 0.127(9) -0.010(7) 0.053(7) 0.003(6)
C25 0.060(5) 0.084(7) 0.128(8) -0.002(6) 0.053(6) -0.008(5)
C18 0.045(5) 0.088(7) 0.106(8) 0.033(6) 0.018(5) -0.009(5)
C14 0.115(10) 0.123(11) 0.118(10) -0.033(9) 0.059(8) 0.003(8)
C15 0.106(9) 0.123(10) 0.108(9) -0.011(8) 0.066(7) 0.011(8)
O1W 0.64(7) 0.20(2) 0.086(14) 0.066(15) 0.12(3) 0.17(3)

loop_
_atom_type_symbol
_atom_type_description
_atom_type_scat_dispersion_real
_atom_type_scat_dispersion_imag
_atom_type_scat_source
C C 0.0033 0.0016 'International Tables Vol C Tables 4.2.6.8 and 6.1.1.4'
H H 0.0000 0.0000 'International Tables Vol C Tables 4.2.6.8 and 6.1.1.4'
N N 0.0061 0.0033 'International Tables Vol C Tables 4.2.6.8 and 6.1.1.4'
O O 0.0106 0.0060 'International Tables Vol C Tables 4.2.6.8 and 6.1.1.4'
Fe Fe 0.3463 0.8444 'International Tables Vol C Tables 4.2.6.8 and 6.1.1.4'
Ni Ni 0.3393 1.1124 'International Tables Vol C Tables 4.2.6.8 and 6.1.1.4'

loop_
_geom_angle_atom_site_label_1
_geom_angle_atom_site_label_2
_geom_angle_atom_site_label_3
_geom_angle
_geom_angle_site_symmetry_1
_geom_angle_site_symmetry_3
_geom_angle_publ_flag
N7 Ni N7 180.0(3) 7_556 . ?
N7 Ni N8 94.2(2) 7_556 . ?
N7 Ni N8 85.8(2) . . ?
N7 Ni N8 85.8(2) 7_556 7_556 ?
N7 Ni N8 94.2(2) . 7_556 ?
N8 Ni N8 180.0(3) . 7_556 ?
N7 Ni N2 88.3(2) 7_556 7_556 ?
N7 Ni N2 91.7(2) . 7_556 ?
N8 Ni N2 87.3(2) . 7_556 ?
N8 Ni N2 92.7(2) 7_556 7_556 ?
N7 Ni N2 91.7(2) 7_556 . ?
N7 Ni N2 88.3(2) . . ?
N8 Ni N2 92.7(2) . . ?
N8 Ni N2 87.3(2) 7_556 . ?
N2 Ni N2 180.0(3) 7_556 . ?
N3 Fe N4 83.5(3) . . ?
N3 Fe C2 91.3(3) . . ?
N4 Fe C2 91.5(3) . . ?
N3 Fe C1 95.3(3) . . ?
N4 Fe C1 92.8(3) . . ?
C2 Fe C1 172.5(3) . . ?
N3 Fe N6 83.0(3) . . ?
N4 Fe N6 166.5(3) . . ?
C2 Fe N6 89.0(3) . . ?
C1 Fe N6 88.1(3) . . ?
N3 Fe N5 165.4(3) . . ?
N4 Fe N5 82.1(3) . . ?
C2 Fe N5 87.2(3) . . ?
C1 Fe N5 87.3(3) . . ?
N6 Fe N5 111.4(3) . . ?
O1 C7 N4 127.4(8) . . ?
O1 C7 C6 121.8(9) . . ?
N4 C7 C6 110.7(8) . . ?
C20 N3 C3 125.8(7) . . ?
C20 N3 Fe 118.9(5) . . ?
C3 N3 Fe 115.0(5) . . ?
C7 N4 C4 126.4(7) . . ?
C7 N4 Fe 119.2(5) . . ?
C4 N4 Fe 114.4(5) . . ?
N4 C4 C3 113.8(6) . . ?
N4 C4 C5 125.3(8) . . ?
C3 C4 C5 120.9(8) . . ?
C16 N5 C6 117.8(8) . . ?
C16 N5 Fe 130.7(7) . . ?
C6 N5 Fe 111.4(5) . . ?
C9 N6 C8 118.3(7) . . ?
C9 N6 Fe 130.5(7) . . ?
C8 N6 Fe 111.2(5) . . ?
C2 N2 Ni 160.2(7) . . ?
C23 N9 C24 116.9(6) . . ?
C23 N9 C25 114.4(8) . . ?
C24 N9 C25 114.9(8) . . ?
C21 N7 C24 114.3(7) . 7_556 ?
C21 N7 Ni 106.1(5) . . ?
C24 N7 Ni 113.1(5) 7_556 . ?
C21 N7 H7 107.7 . . ?
C24 N7 H7 107.7 7_556 . ?
Ni N7 H7 107.7 . . ?
N6 C9 C19 122.2(9) . . ?
N6 C9 H9A 118.9 . . ?
C19 C9 H9A 118.9 . . ?
C22 N8 C23 115.9(6) . . ?
C22 N8 Ni 105.5(4) . . ?
C23 N8 Ni 112.5(5) . . ?
C22 N8 H8A 107.5 . . ?
C23 N8 H8A 107.5 . . ?
Ni N8 H8A 107.5 . . ?
N1 C1 Fe 179.3(7) . . ?
C10 C3 N3 127.8(8) . . ?
C10 C3 C4 119.1(7) . . ?
N3 C3 C4 113.2(7) . . ?
N2 C2 Fe 172.2(7) . . ?
C12 C10 C3 119.9(9) . . ?
C12 C10 H10A 120.1 . . ?
C3 C10 H10A 120.1 . . ?
C11 C5 C4 117.3(9) . . ?
C11 C5 H5A 121.3 . . ?
C4 C5 H5A 121.3 . . ?
C12 C11 C5 121.9(8) . . ?
C12 C11 H11A 119.1 . . ?
C5 C11 H11A 119.1 . . ?
N6 C8 C17 120.4(8) . . ?
N6 C8 C20 116.4(7) . . ?
C17 C8 C20 123.2(9) . . ?
N5 C6 C13 121.5(9) . . ?
N5 C6 C7 116.4(8) . . ?
C13 C6 C7 121.9(9) . . ?
O2 C20 N3 127.7(7) . . ?
O2 C20 C8 122.3(8) . . ?
N3 C20 C8 110.0(7) . . ?
N9 C24 N7 115.0(7) . 7_556 ?
N9 C24 H24A 108.5 . . ?
N7 C24 H24A 108.5 7_556 . ?
N9 C24 H24B 108.5 . . ?
N7 C24 H24B 108.5 7_556 . ?
H24A C24 H24B 107.5 . . ?
N7 C21 C22 109.8(7) . . ?
N7 C21 H21A 109.7 . . ?
C22 C21 H21A 109.7 . . ?
N7 C21 H21B 109.7 . . ?
C22 C21 H21B 109.7 . . ?
H21A C21 H21B 108.2 . . ?
C18 C19 C9 119.7(9) . . ?
C18 C19 H19A 120.1 . . ?
C9 C19 H19A 120.1 . . ?
C18 C17 C8 120.2(10) . . ?
C18 C17 H17A 119.9 . . ?
C8 C17 H17A 119.9 . . ?
N9 C23 N8 115.2(7) . . ?
N9 C23 H23A 108.5 . . ?
N8 C23 H23A 108.5 . . ?
N9 C23 H23B 108.5 . . ?
N8 C23 H23B 108.5 . . ?
H23A C23 H23B 107.5 . . ?
N8 C22 C21 110.0(7) . . ?
N8 C22 H22A 109.7 . . ?
C21 C22 H22A 109.7 . . ?
N8 C22 H22B 109.7 . . ?
C21 C22 H22B 109.7 . . ?
H22A C22 H22B 108.2 . . ?
N5 C16 C15 123.3(10) . . ?
N5 C16 H16A 118.3 . . ?
C15 C16 H16A 118.3 . . ?
C11 C12 C10 120.9(8) . . ?
C11 C12 H12A 119.6 . . ?
C10 C12 H12A 119.6 . . ?
C14 C13 C6 119.5(11) . . ?
C14 C13 H13A 120.2 . . ?
C6 C13 H13A 120.2 . . ?
N9 C25 H25A 109.5 . . ?
N9 C25 H25B 109.5 . . ?
H25A C25 H25B 109.5 . . ?
N9 C25 H25C 109.5 . . ?
H25A C25 H25C 109.5 . . ?
H25B C25 H25C 109.5 . . ?
C19 C18 C17 119.3(9) . . ?
C19 C18 H18A 120.4 . . ?
C17 C18 H18A 120.4 . . ?
C15 C14 C13 119.5(12) . . ?
C15 C14 H14A 120.2 . . ?
C13 C14 H14A 120.2 . . ?
C14 C15 C16 118.4(10) . . ?
C14 C15 H15A 120.8 . . ?
C16 C15 H15A 120.8 . . ?
H101 O1W H100 98.7 . . ?

loop_
_geom_bond_atom_site_label_1
_geom_bond_atom_site_label_2
_geom_bond_distance
_geom_bond_site_symmetry_2
_geom_bond_publ_flag
Ni N7 2.063(6) 7_556 ?
Ni N7 2.063(6) . ?
Ni N8 2.066(6) . ?
Ni N8 2.066(6) 7_556 ?
Ni N2 2.096(6) 7_556 ?
Ni N2 2.096(6) . ?
Fe N3 1.887(6) . ?
Fe N4 1.891(6) . ?
Fe C2 1.957(7) . ?
Fe C1 1.961(8) . ?
Fe N6 1.982(6) . ?
Fe N5 2.014(7) . ?
C7 O1 1.225(10) . ?
C7 N4 1.338(11) . ?
C7 C6 1.491(12) . ?
N3 C20 1.349(11) . ?
N3 C3 1.397(9) . ?
N4 C4 1.399(9) . ?
C4 C3 1.401(11) . ?
C4 C5 1.405(11) . ?
N5 C16 1.335(10) . ?
N5 C6 1.346(11) . ?
N6 C9 1.322(9) . ?
N6 C8 1.370(10) . ?
N2 C2 1.149(9) . ?
N9 C23 1.418(11) . ?
N9 C24 1.435(11) . ?
N9 C25 1.453(10) . ?
N7 C21 1.450(10) . ?
N7 C24 1.478(10) 7_556 ?
N7 H7 0.9100 . ?
C9 C19 1.382(13) . ?
C9 H9A 0.9300 . ?
N8 C22 1.472(10) . ?
N8 C23 1.475(10) . ?
N8 H8A 0.9100 . ?
C1 N1 1.132(9) . ?
C3 C10 1.389(10) . ?
C10 C12 1.373(11) . ?
C10 H10A 0.9300 . ?
C5 C11 1.391(12) . ?
C5 H5A 0.9300 . ?
C11 C12 1.356(13) . ?
C11 H11A 0.9300 . ?
C8 C17 1.375(12) . ?
C8 C20 1.489(11) . ?
C6 C13 1.371(13) . ?
O2 C20 1.223(10) . ?
C24 N7 1.478(10) 7_556 ?
C24 H24A 0.9700 . ?
C24 H24B 0.9700 . ?
C21 C22 1.515(12) . ?
C21 H21A 0.9700 . ?
C21 H21B 0.9700 . ?
C19 C18 1.343(14) . ?
C19 H19A 0.9300 . ?
C17 C18 1.357(13) . ?
C17 H17A 0.9300 . ?
C23 H23A 0.9700 . ?
C23 H23B 0.9700 . ?
C22 H22A 0.9700 . ?
C22 H22B 0.9700 . ?
C16 C15 1.374(15) . ?
C16 H16A 0.9300 . ?
C12 H12A 0.9300 . ?
C13 C14 1.373(15) . ?
C13 H13A 0.9300 . ?
C25 H25A 0.9600 . ?
C25 H25B 0.9600 . ?
C25 H25C 0.9600 . ?
C18 H18A 0.9300 . ?
C14 C15 1.355(16) . ?
C14 H14A 0.9300 . ?
C15 H15A 0.9300 . ?
O1W H101 0.9213 . ?
O1W H100 0.8741 . ?
